data_7155990
loop_
_publ_author_name
'Liu, Zhaoming'
'Chen, Senhua'
'Pei, Qiu'
'Chunbing, Tan'
'long, yuhua'
'Lu, Yongjun'
'She, Zhi-Gang'

_publ_section_title
;
 (+)- and (--)-Ascomlactone A, a pair of Novel Dimeric Polyketides from a
 Mangrove Endophytic Fungus Ascomycota sp. SK2YWS-L
;
_journal_name_full 'Organic &amp; Biomolecular Chemistry'
_journal_paper_doi 10.1039/C7OB02707A
_journal_year 2017
_chemical_formula_moiety 'C32 H26 O11'
_chemical_formula_sum 'C32 H26 O11'
_chemical_formula_weight 586.53
_space_group_crystal_system triclinic
_space_group_IT_number 2
_space_group_name_Hall '-P 1'
_space_group_name_H-M_alt 'P -1'
_symmetry_space_group_name_Hall '-P 1'
_symmetry_space_group_name_H-M 'P -1'
_atom_sites_solution_hydrogens geom
_audit_creation_date 2017-08-26
_audit_creation_method
;
Olex2 1.2
(compiled 2017.03.02 svn.r3394 for OlexSys, GUI svn.r5370)
;
_audit_update_record
;
2017-08-26 deposited with the CCDC.
2017-11-21 downloaded from the CCDC.
;
_cell_angle_alpha 102.767(2)
_cell_angle_beta 96.993(2)
_cell_angle_gamma 90.2930(10)
_cell_formula_units_Z 2
_cell_length_a 8.8974(2)
_cell_length_b 11.2339(2)
_cell_length_c 15.5141(3)
_cell_measurement_reflns_used 19989
_cell_measurement_temperature 293(2)
_cell_measurement_theta_max 73.7430
_cell_measurement_theta_min 3.9940
_cell_volume 1500.26(5)
_computing_molecular_graphics 'Olex2 (Dolomanov et al., 2009)'
_computing_publication_material 'Olex2 (Dolomanov et al., 2009)'
_computing_structure_refinement 'XL (Sheldrick, 2008)'
_diffrn_ambient_temperature 293(2)
_diffrn_measured_fraction_theta_full 1.000
_diffrn_measured_fraction_theta_max 0.986
_diffrn_measurement_device_type 'multiwire proportional'
_diffrn_measurement_method 'phi and omega scans'
_diffrn_radiation_monochromator graphite
_diffrn_radiation_type CuK\a
_diffrn_radiation_wavelength 1.54178
_diffrn_reflns_av_R_equivalents 0.0518
_diffrn_reflns_av_unetI/netI 0.0217
_diffrn_reflns_Laue_measured_fraction_full 1.000
_diffrn_reflns_Laue_measured_fraction_max 0.986
_diffrn_reflns_limit_h_max 11
_diffrn_reflns_limit_h_min -11
_diffrn_reflns_limit_k_max 14
_diffrn_reflns_limit_k_min -14
_diffrn_reflns_limit_l_max 18
_diffrn_reflns_limit_l_min -19
_diffrn_reflns_number 43057
_diffrn_reflns_point_group_measured_fraction_full 1.000
_diffrn_reflns_point_group_measured_fraction_max 0.986
_diffrn_reflns_theta_full 67.679
_diffrn_reflns_theta_max 74.033
_diffrn_reflns_theta_min 4.037
_exptl_absorpt_coefficient_mu 0.832
_exptl_absorpt_correction_type none
_exptl_crystal_colour colorless
_exptl_crystal_density_diffrn 1.298
_exptl_crystal_description block
_exptl_crystal_F_000 612
_exptl_crystal_size_max 0.35
_exptl_crystal_size_mid 0.25
_exptl_crystal_size_min 0.15
_refine_diff_density_max 0.827
_refine_diff_density_min -0.513
_refine_diff_density_rms 0.060
_refine_ls_extinction_method none
_refine_ls_goodness_of_fit_ref 1.070
_refine_ls_hydrogen_treatment constr
_refine_ls_matrix_type full
_refine_ls_number_parameters 396
_refine_ls_number_reflns 6009
_refine_ls_number_restraints 1
_refine_ls_restrained_S_all 1.072
_refine_ls_R_factor_all 0.0667
_refine_ls_R_factor_gt 0.0623
_refine_ls_shift/su_max 0.000
_refine_ls_shift/su_mean 0.000
_refine_ls_structure_factor_coef Fsqd
_refine_ls_weighting_details 'w=1/[\s^2^(Fo^2^)+(0.1040P)^2^+0.8813P] where P=(Fo^2^+2Fc^2^)/3'
_refine_ls_weighting_scheme calc
_refine_ls_wR_factor_gt 0.1933
_refine_ls_wR_factor_ref 0.1977
_reflns_Friedel_coverage 0.000
_reflns_number_gt 5313
_reflns_number_total 6009
_reflns_threshold_expression 'I > 2\s(I)'
_cod_data_source_file c7ob02707a2.cif
_cod_data_source_block p_1
_cod_database_code 7155990
_shelx_shelxl_version_number 2014/7
_shelx_space_group_comment
;
The symmetry employed for this shelxl refinement is uniquely defined
by the following loop, which should always be used as a source of
symmetry information in preference to the above space-group names.
They are only intended as comments.
;
_olex2_refinement_description
;
1. Fixed Uiso
 At 1.2 times of:
  All C(H) groups
 At 1.5 times of:
  All C(H,H,H) groups, All O(H) groups
2. Rigid bond restraints
 O22, C31
 with sigma for 1-2 distances of 0.001 and sigma for 1-3 distances of 0.002
3.a Ternary CH refined with riding coordinates:
 C16(H16), C24(H24)
3.b Aromatic/amide H refined with riding coordinates:
 C10(H10), C14(H14), C21(H21), C25(H25), C26(H26), C34(H34), C37(H37), C40(H40)
3.c Idealised Me refined as rotating group:
 C39(H39A,H39B,H39C), C41(H41A,H41B,H41C), C42(H42A,H42B,H42C), C43(H43A,H43B,
 H43C)
3.d Idealised tetrahedral OH refined as rotating group:
 O6(H6), O9(H9), O18(H18), O23(H23)
;
_olex2_submission_special_instructions 'No special instructions were received'

loop_
_space_group_symop_operation_xyz
'x, y, z'
'-x, -y, -z'

loop_
_atom_site_label
_atom_site_type_symbol
_atom_site_fract_x
_atom_site_fract_y
_atom_site_fract_z
_atom_site_U_iso_or_equiv
_atom_site_adp_type
_atom_site_occupancy
_atom_site_site_symmetry_order
_atom_site_calc_flag
_atom_site_refinement_flags_posn
_atom_site_refinement_flags_adp
O1 O 0.80517(17) 0.11844(14) 0.12617(10) 0.0425(4) Uani 1 1 d . .
O2 O 1.10541(15) 0.13373(12) -0.20400(9) 0.0365(3) Uani 1 1 d . .
O3 O 1.14092(17) 0.32036(14) 0.06187(10) 0.0437(4) Uani 1 1 d . .
O4 O 1.07982(18) 0.28541(14) -0.32331(10) 0.0445(4) Uani 1 1 d . .
O5 O 1.35859(17) 0.12273(15) -0.17196(11) 0.0487(4) Uani 1 1 d . .
O6 O 1.4286(2) -0.04232(15) -0.32952(12) 0.0572(5) Uani 1 1 d . .
H6 H 1.4454 -0.0090 -0.2765 0.086 Uiso 1 1 calc GR .
C7 C 0.9452(2) 0.16558(17) 0.01234(14) 0.0346(4) Uani 1 1 d . .
C8 C 1.0370(2) 0.25722(18) 0.07996(15) 0.0375(4) Uani 1 1 d . .
O9 O 0.94681(19) 0.39655(14) -0.07060(11) 0.0467(4) Uani 1 1 d . .
H9 H 1.0011 0.4012 -0.0232 0.070 Uiso 1 1 calc GR .
C10 C 0.7369(2) 0.01237(19) -0.01903(15) 0.0399(5) Uani 1 1 d . .
H10 H 0.6633 -0.0294 0.0016 0.048 Uiso 1 1 calc R .
C11 C 0.8323(2) 0.10092(18) 0.03968(14) 0.0367(4) Uani 1 1 d . .
C12 C 0.9996(3) 0.27604(19) 0.16954(15) 0.0404(5) Uani 1 1 d . .
C13 C 0.9620(2) 0.13742(18) -0.08037(14) 0.0359(4) Uani 1 1 d . .
C14 C 1.2294(3) 0.48069(18) -0.10494(16) 0.0427(5) Uani 1 1 d . .
H14 H 1.2094 0.4972 -0.0461 0.051 Uiso 1 1 calc R .
C15 C 0.8846(3) 0.2074(2) 0.19055(15) 0.0415(5) Uani 1 1 d . .
C16 C 1.0785(2) 0.20456(17) -0.11745(14) 0.0356(4) Uani 1 1 d . .
H16 H 1.1729 0.2209 -0.0765 0.043 Uiso 1 1 calc R .
C17 C 1.1719(3) 0.36843(18) -0.25672(15) 0.0407(5) Uani 1 1 d . .
O18 O 1.1853(2) 0.43940(17) 0.22373(13) 0.0628(5) Uani 1 1 d . .
H18 H 1.2024 0.4157 0.1721 0.094 Uiso 1 1 calc GR .
C19 C 1.1409(2) 0.39317(18) -0.16924(15) 0.0380(4) Uani 1 1 d . .
C20 C 1.2898(3) 0.4329(2) -0.28025(17) 0.0492(6) Uani 1 1 d . .
C21 C 1.3767(3) 0.5185(2) -0.2163(2) 0.0544(6) Uani 1 1 d . .
H21 H 1.4559 0.5603 -0.2321 0.065 Uiso 1 1 calc R .
O22 O 0.6689(2) -0.09481(17) -0.17376(13) 0.0636(5) Uani 1 1 d . U
O23 O 1.3122(2) 0.40820(18) -0.36762(13) 0.0646(5) Uani 1 1 d . .
H23 H 1.4012 0.4228 -0.3715 0.097 Uiso 1 1 calc GR .
C24 C 1.0162(2) 0.32400(18) -0.14053(14) 0.0378(4) Uani 1 1 d . .
H24 H 0.9379 0.3003 -0.1919 0.045 Uiso 1 1 calc R .
C25 C 0.8672(2) 0.05100(19) -0.13785(15) 0.0394(5) Uani 1 1 d . .
H25 H 0.8780 0.0333 -0.1982 0.047 Uiso 1 1 calc R .
C26 C 0.8415(3) 0.2256(2) 0.27540(16) 0.0496(6) Uani 1 1 d . .
H26 H 0.7659 0.1764 0.2874 0.060 Uiso 1 1 calc R .
C27 C 1.3283(3) 0.02401(19) -0.37185(16) 0.0433(5) Uani 1 1 d . .
C28 C 1.2458(2) 0.11389(18) -0.32171(14) 0.0379(4) Uani 1 1 d . .
C29 C 1.1529(2) 0.1857(2) -0.36837(15) 0.0424(5) Uani 1 1 d . .
O30 O 1.4401(2) 0.62973(16) -0.07093(15) 0.0643(5) Uani 1 1 d . .
C31 C 0.7538(2) -0.01178(19) -0.10785(15) 0.0412(5) Uani 1 1 d . U
C32 C 1.2487(2) 0.12602(17) -0.22486(14) 0.0366(4) Uani 1 1 d . .
C33 C 1.3473(3) 0.5431(2) -0.12875(18) 0.0490(6) Uani 1 1 d . .
C34 C 1.3071(3) -0.0004(2) -0.46389(17) 0.0510(6) Uani 1 1 d . .
H34 H 1.3615 -0.0615 -0.4961 0.061 Uiso 1 1 calc R .
C35 C 1.2062(3) 0.0646(3) -0.50854(17) 0.0557(6) Uani 1 1 d . .
C36 C 1.0728(3) 0.3692(2) 0.23972(16) 0.0492(5) Uani 1 1 d . .
C37 C 1.0291(3) 0.3892(2) 0.32358(17) 0.0568(6) Uani 1 1 d . .
H37 H 1.0774 0.4509 0.3688 0.068 Uiso 1 1 calc R .
C38 C 0.9134(3) 0.3182(2) 0.34151(16) 0.0541(6) Uani 1 1 d . .
C39 C 1.4142(3) 0.6588(2) 0.0202(2) 0.0609(7) Uani 1 1 d . .
H39A H 1.3158 0.6925 0.0247 0.091 Uiso 1 1 calc GR .
H39B H 1.4901 0.7174 0.0541 0.091 Uiso 1 1 calc GR .
H39C H 1.4192 0.5861 0.0431 0.091 Uiso 1 1 calc GR .
C40 C 1.1320(3) 0.1608(3) -0.45957(16) 0.0539(6) Uani 1 1 d . .
H40 H 1.0680 0.2082 -0.4890 0.065 Uiso 1 1 calc R .
C41 C 1.1805(4) 0.0373(3) -0.60903(19) 0.0752(9) Uani 1 1 d . .
H41A H 1.2757 0.0226 -0.6320 0.113 Uiso 1 1 calc GR .
H41B H 1.1347 0.1058 -0.6283 0.113 Uiso 1 1 calc GR .
H41C H 1.1146 -0.0337 -0.6307 0.113 Uiso 1 1 calc GR .
C42 C 0.8658(5) 0.3444(3) 0.4307(2) 0.0842(11) Uani 1 1 d . .
H42A H 0.7861 0.4019 0.4333 0.126 Uiso 1 1 calc GR .
H42B H 0.9503 0.3781 0.4740 0.126 Uiso 1 1 calc GR .
H42C H 0.8296 0.2702 0.4434 0.126 Uiso 1 1 calc GR .
C43 C 0.5614(4) -0.1630(3) -0.1484(3) 0.0788(9) Uani 1 1 d . .
H43A H 0.5069 -0.2153 -0.2003 0.118 Uiso 1 1 calc GR .
H43B H 0.4923 -0.1097 -0.1171 0.118 Uiso 1 1 calc GR .
H43C H 0.6097 -0.2118 -0.1102 0.118 Uiso 1 1 calc GR .

loop_
_atom_site_aniso_label
_atom_site_aniso_U_11
_atom_site_aniso_U_22
_atom_site_aniso_U_33
_atom_site_aniso_U_23
_atom_site_aniso_U_13
_atom_site_aniso_U_12
O1 0.0449(8) 0.0431(8) 0.0452(8) 0.0166(6) 0.0157(7) 0.0032(6)
O2 0.0382(7) 0.0334(7) 0.0396(8) 0.0085(6) 0.0116(6) 0.0039(5)
O3 0.0468(8) 0.0400(8) 0.0458(8) 0.0114(6) 0.0087(7) -0.0059(6)
O4 0.0488(8) 0.0458(8) 0.0424(8) 0.0129(7) 0.0133(7) 0.0139(7)
O5 0.0408(8) 0.0570(9) 0.0446(9) 0.0024(7) 0.0065(7) 0.0074(7)
O6 0.0735(12) 0.0469(9) 0.0579(10) 0.0139(8) 0.0297(9) 0.0221(8)
C7 0.0351(10) 0.0318(9) 0.0404(11) 0.0136(8) 0.0080(8) 0.0059(7)
C8 0.0388(10) 0.0325(9) 0.0444(11) 0.0143(8) 0.0073(8) 0.0053(8)
O9 0.0558(9) 0.0407(8) 0.0496(9) 0.0139(7) 0.0233(7) 0.0144(7)
C10 0.0349(10) 0.0366(10) 0.0523(12) 0.0162(9) 0.0107(9) 0.0008(8)
C11 0.0365(10) 0.0350(10) 0.0431(11) 0.0155(8) 0.0102(8) 0.0073(8)
C12 0.0462(11) 0.0369(10) 0.0405(11) 0.0124(9) 0.0083(9) 0.0085(8)
C13 0.0366(10) 0.0331(9) 0.0417(11) 0.0139(8) 0.0091(8) 0.0067(8)
C14 0.0498(12) 0.0300(10) 0.0518(13) 0.0118(9) 0.0148(10) 0.0079(8)
C15 0.0458(11) 0.0381(10) 0.0442(12) 0.0147(9) 0.0098(9) 0.0099(9)
C16 0.0398(10) 0.0324(9) 0.0367(10) 0.0093(8) 0.0108(8) 0.0048(8)
C17 0.0472(11) 0.0330(10) 0.0472(12) 0.0152(9) 0.0148(9) 0.0101(8)
O18 0.0762(12) 0.0548(10) 0.0528(10) 0.0027(8) 0.0075(9) -0.0184(9)
C19 0.0430(11) 0.0305(9) 0.0461(11) 0.0151(8) 0.0152(9) 0.0111(8)
C20 0.0610(14) 0.0407(11) 0.0566(14) 0.0227(10) 0.0276(11) 0.0131(10)
C21 0.0592(14) 0.0359(11) 0.0771(18) 0.0209(11) 0.0292(13) 0.0027(10)
O22 0.0691(12) 0.0552(10) 0.0620(11) 0.0081(8) 0.0003(9) -0.0056(8)
O23 0.0843(13) 0.0615(11) 0.0608(11) 0.0247(9) 0.0386(10) 0.0060(10)
C24 0.0411(10) 0.0344(10) 0.0418(11) 0.0119(8) 0.0137(8) 0.0084(8)
C25 0.0410(11) 0.0384(10) 0.0410(11) 0.0126(8) 0.0066(9) 0.0048(8)
C26 0.0557(13) 0.0533(13) 0.0481(13) 0.0221(11) 0.0189(11) 0.0157(10)
C27 0.0466(11) 0.0339(10) 0.0529(13) 0.0092(9) 0.0213(10) 0.0020(8)
C28 0.0364(10) 0.0341(9) 0.0439(11) 0.0069(8) 0.0108(8) 0.0001(8)
C29 0.0422(11) 0.0440(11) 0.0431(11) 0.0097(9) 0.0129(9) 0.0053(9)
O30 0.0638(11) 0.0423(9) 0.0850(14) 0.0071(9) 0.0157(10) -0.0103(8)
C31 0.0386(10) 0.0366(10) 0.0504(12) 0.0145(8) 0.0040(8) 0.0045(8)
C32 0.0371(10) 0.0286(9) 0.0446(11) 0.0062(8) 0.0101(9) 0.0043(7)
C33 0.0523(13) 0.0311(10) 0.0680(16) 0.0151(10) 0.0174(11) 0.0069(9)
C34 0.0568(14) 0.0419(11) 0.0551(14) 0.0009(10) 0.0282(11) -0.0007(10)
C35 0.0561(14) 0.0645(15) 0.0444(13) 0.0016(11) 0.0177(11) -0.0087(12)
C36 0.0595(14) 0.0424(12) 0.0453(12) 0.0091(10) 0.0064(10) 0.0037(10)
C37 0.0750(17) 0.0504(13) 0.0431(13) 0.0059(10) 0.0084(12) 0.0116(12)
C38 0.0667(16) 0.0554(14) 0.0439(13) 0.0148(11) 0.0138(11) 0.0228(12)
C39 0.0550(14) 0.0433(13) 0.0768(19) 0.0008(12) 0.0013(13) 0.0053(11)
C40 0.0510(13) 0.0696(16) 0.0428(13) 0.0130(11) 0.0108(10) 0.0108(11)
C41 0.0772(19) 0.097(2) 0.0451(15) -0.0025(15) 0.0186(14) -0.0039(17)
C42 0.120(3) 0.091(2) 0.0462(15) 0.0228(15) 0.0155(16) 0.055(2)
C43 0.0672(19) 0.0675(19) 0.097(3) 0.0097(17) 0.0109(17) -0.0140(15)

loop_
_atom_type_symbol
_atom_type_description
_atom_type_scat_dispersion_real
_atom_type_scat_dispersion_imag
_atom_type_scat_source
C C 0.0181 0.0091 'International Tables Vol C Tables 4.2.6.8 and 6.1.1.4'
H H 0.0000 0.0000 'International Tables Vol C Tables 4.2.6.8 and 6.1.1.4'
O O 0.0492 0.0322 'International Tables Vol C Tables 4.2.6.8 and 6.1.1.4'

loop_
_geom_angle_atom_site_label_1
_geom_angle_atom_site_label_2
_geom_angle_atom_site_label_3
_geom_angle
C11 O1 C15 120.26(17)
C32 O2 C16 119.00(16)
C29 O4 C17 115.62(16)
C11 C7 C8 118.00(19)
C11 C7 C13 117.33(19)
C13 C7 C8 124.66(18)
O3 C8 C7 122.72(19)
O3 C8 C12 120.58(19)
C12 C8 C7 116.66(18)
C31 C10 C11 118.53(19)
O1 C11 C7 123.18(19)
O1 C11 C10 113.80(18)
C10 C11 C7 123.0(2)
C15 C12 C8 121.3(2)
C15 C12 C36 116.8(2)
C36 C12 C8 121.8(2)
C7 C13 C16 121.60(18)
C25 C13 C7 119.40(18)
C25 C13 C16 118.96(19)
C33 C14 C19 120.1(2)
O1 C15 C12 120.47(19)
O1 C15 C26 116.5(2)
C26 C15 C12 123.0(2)
O2 C16 C13 109.46(16)
O2 C16 C24 102.03(15)
C13 C16 C24 111.83(16)
C19 C17 O4 120.67(19)
C19 C17 C20 119.8(2)
C20 C17 O4 119.4(2)
C14 C19 C24 118.75(19)
C17 C19 C14 119.7(2)
C17 C19 C24 121.5(2)
C21 C20 C17 120.0(2)
O23 C20 C17 117.5(2)
O23 C20 C21 122.4(2)
C20 C21 C33 120.5(2)
C31 O22 C43 117.1(2)
O9 C24 C16 112.60(17)
O9 C24 C19 112.58(17)
C19 C24 C16 109.71(16)
C13 C25 C31 121.6(2)
C38 C26 C15 118.6(2)
O6 C27 C28 119.7(2)
O6 C27 C34 119.4(2)
C34 C27 C28 120.9(2)
C27 C28 C29 117.2(2)
C27 C28 C32 120.89(19)
C29 C28 C32 121.72(18)
O4 C29 C28 121.07(19)
C40 C29 O4 117.6(2)
C40 C29 C28 121.3(2)
C33 O30 C39 117.9(2)
C10 C31 C25 120.1(2)
O22 C31 C10 125.7(2)
O22 C31 C25 114.2(2)
O2 C32 C28 109.34(17)
O5 C32 O2 123.96(19)
O5 C32 C28 126.56(19)
C21 C33 C14 119.9(2)
O30 C33 C14 124.5(2)
O30 C33 C21 115.6(2)
C35 C34 C27 120.8(2)
C34 C35 C40 119.0(2)
C34 C35 C41 121.2(3)
C40 C35 C41 119.8(3)
O18 C36 C12 119.8(2)
O18 C36 C37 119.7(2)
C37 C36 C12 120.5(2)
C36 C37 C38 120.7(2)
C26 C38 C37 120.4(2)
C26 C38 C42 120.2(3)
C37 C38 C42 119.4(3)
C29 C40 C35 120.4(2)

loop_
_geom_bond_atom_site_label_1
_geom_bond_atom_site_label_2
_geom_bond_distance
O1 C11 1.364(3)
O1 C15 1.369(3)
O2 C16 1.450(2)
O2 C32 1.351(2)
O3 C8 1.257(3)
O4 C17 1.403(3)
O4 C29 1.392(3)
O5 C32 1.204(3)
O6 C27 1.365(3)
C7 C8 1.461(3)
C7 C11 1.396(3)
C7 C13 1.429(3)
C8 C12 1.439(3)
O9 C24 1.414(2)
C10 C11 1.394(3)
C10 C31 1.372(3)
C12 C15 1.390(3)
C12 C36 1.422(3)
C13 C16 1.517(3)
C13 C25 1.369(3)
C14 C19 1.396(3)
C14 C33 1.389(3)
C15 C26 1.388(3)
C16 C24 1.551(3)
C17 C19 1.386(3)
C17 C20 1.400(3)
O18 C36 1.350(3)
C19 C24 1.516(3)
C20 C21 1.376(4)
C20 O23 1.362(3)
C21 C33 1.382(4)
O22 C31 1.367(3)
O22 C43 1.368(4)
C25 C31 1.409(3)
C26 C38 1.380(4)
C27 C28 1.401(3)
C27 C34 1.382(3)
C28 C29 1.406(3)
C28 C32 1.475(3)
C29 C40 1.370(3)
O30 C33 1.364(3)
O30 C39 1.427(4)
C34 C35 1.378(4)
C35 C40 1.395(4)
C35 C41 1.509(4)
C36 C37 1.375(4)
C37 C38 1.390(4)
C38 C42 1.465(4)

loop_
_smtbx_masks_void_nr
_smtbx_masks_void_average_x
_smtbx_masks_void_average_y
_smtbx_masks_void_average_z
_smtbx_masks_void_volume
_smtbx_masks_void_count_electrons
1 0.500 0.500 0.500 273.3 71.2
